data_1530437
loop_
_publ_author_name
'Moring, J.'
'Kostiner, E.'

_publ_section_title
;
 The crystal structure of Na Mn P O4
;
_journal_name_full 'Journal of Solid State Chemistry'
_journal_page_first 379
_journal_page_last 383
_journal_volume 61
_journal_year 1986
_chemical_formula_sum 'Mn Na O4 P'
_chemical_name_systematic 'Na Mn (P O4)'
_space_group_IT_number 62
_symmetry_space_group_name_Hall '-P 2bc 2a'
_symmetry_space_group_name_H-M 'P m n b'
_cell_angle_alpha 90
_cell_angle_beta 90
_cell_angle_gamma 90
_cell_formula_units_Z 4
_cell_length_a 6.9041
_cell_length_b 9.0882
_cell_length_c 5.1134
_cell_volume 320.845
_citation_journal_id_ASTM JSSCBI
_cod_data_source_file Moring_JSSCBI_1986_1149.cif
_cod_data_source_block Mn1Na1O4P1
_cod_original_cell_volume 320.8446
_cod_original_sg_symbol_Hall '-P 2ac 2n (y,-x,z)'
_cod_original_formula_sum 'Mn1 Na1 O4 P1'
_cod_database_code 1530437

loop_
_symmetry_equiv_pos_as_xyz
x,y,z
-x,-y+1/2,z+1/2
-x+1/2,y+1/2,-z+1/2
x+1/2,-y,-z
-x,-y,-z
x,y-1/2,-z-1/2
x-1/2,-y-1/2,z-1/2
-x-1/2,y,z

loop_
_atom_site_label
_atom_site_type_symbol
_atom_site_fract_x
_atom_site_fract_y
_atom_site_fract_z
_atom_site_occupancy
_atom_site_U_iso_or_equiv
Mn1 Mn+2 0 0 0 1 0.0
O2 O-2 0.4313 0.8776 0.6697 1 0.0
O3 O-2 0.25 0.6509 0.5414 1 0.0
Na1 Na+1 0.75 0.8515 0.5257 1 0.0
P1 P+5 0.25 0.8228 0.5298 1 0.0
O1 O-2 0.25 0.8787 0.2436 1 0.0
